data_4339980
loop_
_publ_author_name
'Kishore, Pilli V. V. N.'
'Baskar, Viswanathan'

_publ_section_title
;
 Hexa- and trinuclear organoantimony oxo clusters stabilized by
 organosilanols.
;
_journal_issue 13
_journal_name_full 'Inorganic chemistry'
_journal_page_first 6737
_journal_page_last 6742
_journal_paper_doi 10.1021/ic500541h
_journal_volume 53
_journal_year 2014
_chemical_formula_sum 'C72 H74 O14 Sb6 Si2'
_chemical_formula_weight 1949.99
_chemical_name_systematic
; 
 ? 
;
_space_group_IT_number 2
_symmetry_space_group_name_Hall '-P 1'
_symmetry_space_group_name_H-M 'P -1'
_atom_sites_solution_hydrogens geom
_atom_sites_solution_primary direct
_atom_sites_solution_secondary difmap
_audit_creation_method SHELXL-97
_cell_angle_alpha 108.884(4)
_cell_angle_beta 116.854(4)
_cell_angle_gamma 95.664(4)
_cell_formula_units_Z 1
_cell_length_a 12.728(4)
_cell_length_b 13.015(4)
_cell_length_c 13.544(4)
_cell_measurement_reflns_used 6460
_cell_measurement_temperature 298(2)
_cell_measurement_theta_max 24.93
_cell_measurement_theta_min 2.36
_cell_volume 1812.5(10)
_computing_cell_refinement 'Bruker SMART'
_computing_data_collection 'Bruker SMART'
_computing_data_reduction 'Bruker SAINT'
_computing_molecular_graphics 'Bruker SHELXTL'
_computing_publication_material 'Bruker SHELXTL'
_computing_structure_refinement 'SHELXL-97 (Sheldrick, 1997)'
_computing_structure_solution 'SHELXS-97 (Sheldrick, 1990)'
_diffrn_ambient_temperature 298(2)
_diffrn_measured_fraction_theta_full 0.993
_diffrn_measured_fraction_theta_max 0.993
_diffrn_measurement_device_type 'CCD area detector'
_diffrn_measurement_method 'phi and omega scans'
_diffrn_radiation_monochromator graphite
_diffrn_radiation_source 'fine-focus sealed tube'
_diffrn_radiation_type MoK\a
_diffrn_radiation_wavelength 0.71073
_diffrn_reflns_av_R_equivalents 0.0568
_diffrn_reflns_av_sigmaI/netI 0.0702
_diffrn_reflns_limit_h_max 15
_diffrn_reflns_limit_h_min -15
_diffrn_reflns_limit_k_max 15
_diffrn_reflns_limit_k_min -15
_diffrn_reflns_limit_l_max 16
_diffrn_reflns_limit_l_min -16
_diffrn_reflns_number 17302
_diffrn_reflns_theta_full 24.98
_diffrn_reflns_theta_max 24.98
_diffrn_reflns_theta_min 1.73
_exptl_absorpt_coefficient_mu 2.299
_exptl_absorpt_correction_T_max 0.7390
_exptl_absorpt_correction_T_min 0.6824
_exptl_absorpt_correction_type empirical
_exptl_absorpt_process_details brukarsadbas
_exptl_crystal_colour colourless
_exptl_crystal_density_diffrn 1.787
_exptl_crystal_density_method 'not measured'
_exptl_crystal_description needle
_exptl_crystal_F_000 952
_exptl_crystal_size_max 0.18
_exptl_crystal_size_mid 0.16
_exptl_crystal_size_min 0.14
_refine_diff_density_max 2.328
_refine_diff_density_min -0.656
_refine_diff_density_rms 0.196
_refine_ls_extinction_method none
_refine_ls_goodness_of_fit_ref 1.055
_refine_ls_hydrogen_treatment mixed
_refine_ls_matrix_type full
_refine_ls_number_parameters 424
_refine_ls_number_reflns 6338
_refine_ls_number_restraints 0
_refine_ls_restrained_S_all 1.055
_refine_ls_R_factor_all 0.0849
_refine_ls_R_factor_gt 0.0624
_refine_ls_shift/su_max 0.000
_refine_ls_shift/su_mean 0.000
_refine_ls_structure_factor_coef Fsqd
_refine_ls_weighting_details 'calc w=1/[\s^2^(Fo^2^)+(0.0776P)^2^+0.0000P] where P=(Fo^2^+2Fc^2^)/3'
_refine_ls_weighting_scheme calc
_refine_ls_wR_factor_gt 0.1358
_refine_ls_wR_factor_ref 0.1464
_reflns_number_gt 4827
_reflns_number_total 6338
_reflns_threshold_expression >2sigma(I)
_cod_data_source_file ic500541h_si_001.cif
_cod_data_source_block 2
_cod_depositor_comments 'Adding full bibliography for 4339979--4339982.cif.'
_cod_original_cell_volume 1812.4(9)
_cod_database_code 4339980

loop_
_symmetry_equiv_pos_as_xyz
'x, y, z'
'-x, -y, -z'

loop_
_atom_site_label
_atom_site_type_symbol
_atom_site_fract_x
_atom_site_fract_y
_atom_site_fract_z
_atom_site_U_iso_or_equiv
_atom_site_adp_type
_atom_site_occupancy
_atom_site_symmetry_multiplicity
_atom_site_calc_flag
_atom_site_refinement_flags
Sb1 Sb 0.46130(5) 0.63744(5) 0.29805(5) 0.03342(19) Uani 1 1 d .
Sb2 Sb 0.19466(5) 0.62928(5) 0.10065(5) 0.02969(18) Uani 1 1 d .
Sb3 Sb 0.23415(5) 0.56474(5) 0.33122(5) 0.03189(18) Uani 1 1 d .
Si1 Si -0.0256(2) 0.5997(2) 0.1593(2) 0.0309(5) Uani 1 1 d .
C22 C 0.0843(14) 0.1847(13) 0.2862(13) 0.089(4) Uani 1 1 d .
H22 H 0.0537 0.1114 0.2750 0.107 Uiso 1 1 calc R
C13 C 0.2282(8) 0.7836(7) 0.0827(8) 0.036(2) Uani 1 1 d .
C25 C 0.3089(8) 0.6666(8) 0.5178(8) 0.038(2) Uani 1 1 d .
C19 C 0.1695(8) 0.3988(8) 0.3107(7) 0.037(2) Uani 1 1 d .
C2 C 0.5642(9) 0.4961(8) 0.1571(9) 0.049(3) Uani 1 1 d .
H2 H 0.4901 0.4874 0.0901 0.059 Uiso 1 1 calc R
C1 C 0.5898(7) 0.5604(8) 0.2723(8) 0.034(2) Uani 1 1 d .
C26 C 0.4168(9) 0.6568(8) 0.6034(8) 0.047(2) Uani 1 1 d .
H26 H 0.4573 0.6089 0.5772 0.057 Uiso 1 1 calc R
C6 C 0.7040(10) 0.5755(10) 0.3699(10) 0.059(3) Uani 1 1 d .
H6 H 0.7261 0.6223 0.4488 0.071 Uiso 1 1 calc R
C27 C 0.4649(10) 0.7171(10) 0.7272(9) 0.066(3) Uani 1 1 d .
H27 H 0.5357 0.7088 0.7843 0.079 Uiso 1 1 calc R
C20 C 0.2337(10) 0.3201(9) 0.2970(10) 0.061(3) Uani 1 1 d .
H20 H 0.3053 0.3387 0.2954 0.074 Uiso 1 1 calc R
C18 C 0.3365(11) 0.8263(9) 0.0920(11) 0.067(3) Uani 1 1 d .
H18 H 0.3958 0.7878 0.1070 0.080 Uiso 1 1 calc R
C14 C 0.1418(10) 0.8410(9) 0.0583(11) 0.066(3) Uani 1 1 d .
H14 H 0.0665 0.8124 0.0492 0.079 Uiso 1 1 calc R
C24 C 0.0653(10) 0.3685(10) 0.3122(12) 0.067(3) Uani 1 1 d .
H24 H 0.0212 0.4205 0.3197 0.081 Uiso 1 1 calc R
C3 C 0.6467(10) 0.4450(9) 0.1402(10) 0.058(3) Uani 1 1 d .
H3 H 0.6284 0.4021 0.0616 0.070 Uiso 1 1 calc R
C30 C 0.2533(10) 0.7402(9) 0.5592(9) 0.058(3) Uani 1 1 d .
H30 H 0.1812 0.7484 0.5037 0.069 Uiso 1 1 calc R
C5 C 0.7830(10) 0.5215(11) 0.3494(11) 0.067(3) Uani 1 1 d .
H5 H 0.8583 0.5302 0.4151 0.080 Uiso 1 1 calc R
C28 C 0.4047(12) 0.7895(10) 0.7625(10) 0.071(4) Uani 1 1 d .
H28 H 0.4358 0.8310 0.8450 0.085 Uiso 1 1 calc R
C4 C 0.7544(10) 0.4556(10) 0.2356(11) 0.062(3) Uani 1 1 d .
H4 H 0.8086 0.4178 0.2231 0.074 Uiso 1 1 calc R
C17 C 0.3583(14) 0.9242(11) 0.0794(13) 0.086(4) Uani 1 1 d .
H17 H 0.4325 0.9520 0.0862 0.104 Uiso 1 1 calc R
C21 C 0.1880(13) 0.2127(10) 0.2855(11) 0.078(4) Uani 1 1 d .
H21 H 0.2303 0.1592 0.2772 0.094 Uiso 1 1 calc R
C29 C 0.3023(12) 0.8019(10) 0.6811(10) 0.071(4) Uani 1 1 d .
H29 H 0.2644 0.8527 0.7077 0.085 Uiso 1 1 calc R
C23 C 0.0236(13) 0.2626(13) 0.3030(16) 0.106(5) Uani 1 1 d .
H23 H -0.0456 0.2443 0.3083 0.128 Uiso 1 1 calc R
O3 O 0.3600(5) 0.6111(5) 0.1319(5) 0.0328(14) Uani 1 1 d .
O4 O 0.0378(5) 0.6422(5) 0.0916(5) 0.0305(13) Uani 1 1 d .
O1 O 0.2884(5) 0.6853(5) 0.2855(5) 0.0321(13) Uani 1 1 d .
O5 O 0.0772(5) 0.6003(5) 0.2852(5) 0.0355(14) Uani 1 1 d .
O7 O -0.1160(5) 0.4709(5) 0.0702(5) 0.0341(14) Uani 1 1 d .
C31 C -0.1142(8) 0.6977(7) 0.1916(8) 0.036(2) Uani 1 1 d .
H31 H -0.1524 0.6698 0.2302 0.044 Uiso 1 1 calc R
C36 C -0.0335(9) 0.8180(8) 0.2801(10) 0.058(3) Uani 1 1 d .
H36A H 0.0069 0.8483 0.2453 0.070 Uiso 1 1 calc R
H36B H 0.0297 0.8172 0.3547 0.070 Uiso 1 1 calc R
C32 C -0.2189(9) 0.6996(9) 0.0764(10) 0.061(3) Uani 1 1 d .
H32A H -0.1846 0.7271 0.0355 0.073 Uiso 1 1 calc R
H32B H -0.2728 0.6231 0.0213 0.073 Uiso 1 1 calc R
C35 C -0.1091(11) 0.8956(9) 0.3099(11) 0.066(3) Uani 1 1 d .
H35A H -0.1423 0.8699 0.3525 0.080 Uiso 1 1 calc R
H35B H -0.0554 0.9724 0.3633 0.080 Uiso 1 1 calc R
C16 C 0.2738(15) 0.9815(12) 0.0571(13) 0.090(5) Uani 1 1 d .
H16 H 0.2898 1.0485 0.0488 0.108 Uiso 1 1 calc R
C15 C 0.1657(13) 0.9412(11) 0.0471(12) 0.092(5) Uani 1 1 d .
H15 H 0.1075 0.9809 0.0326 0.110 Uiso 1 1 calc R
C33 C -0.2931(11) 0.7758(10) 0.1078(10) 0.074(4) Uani 1 1 d .
H33A H -0.3561 0.7782 0.0341 0.089 Uiso 1 1 calc R
H33B H -0.3338 0.7441 0.1415 0.089 Uiso 1 1 calc R
C34 C -0.2114(13) 0.8956(11) 0.1988(13) 0.087(4) Uani 1 1 d .
H34A H -0.1780 0.9303 0.1616 0.105 Uiso 1 1 calc R
H34B H -0.2603 0.9404 0.2205 0.105 Uiso 1 1 calc R
C7 C 0.5624(7) 0.8051(7) 0.4234(8) 0.036(2) Uani 1 1 d .
C8 C 0.5448(9) 0.8614(8) 0.5166(9) 0.052(3) Uani 1 1 d .
H8 H 0.4836 0.8258 0.5242 0.063 Uiso 1 1 calc R
C12 C 0.6518(10) 0.8592(9) 0.4130(10) 0.067(4) Uani 1 1 d .
H12 H 0.6651 0.8216 0.3504 0.080 Uiso 1 1 calc R
C10 C 0.7024(10) 1.0253(9) 0.5861(11) 0.072(4) Uani 1 1 d .
H10 H 0.7468 1.1006 0.6394 0.086 Uiso 1 1 calc R
C9 C 0.6161(11) 0.9693(10) 0.5982(10) 0.067(3) Uani 1 1 d .
H9 H 0.6056 1.0053 0.6633 0.081 Uiso 1 1 calc R
C11 C 0.7235(11) 0.9706(10) 0.4954(12) 0.084(4) Uani 1 1 d .
H11 H 0.7848 1.0070 0.4885 0.100 Uiso 1 1 calc R
O6 O 0.3982(5) 0.5438(5) 0.3529(5) 0.0355(14) Uani 1 1 d .
O2 O 0.1683(5) 0.4872(4) 0.1351(5) 0.0315(13) Uani 1 1 d .

loop_
_atom_site_aniso_label
_atom_site_aniso_U_11
_atom_site_aniso_U_22
_atom_site_aniso_U_33
_atom_site_aniso_U_23
_atom_site_aniso_U_13
_atom_site_aniso_U_12
Sb1 0.0260(3) 0.0338(3) 0.0305(3) 0.0050(3) 0.0134(3) 0.0034(2)
Sb2 0.0259(3) 0.0284(3) 0.0282(3) 0.0060(2) 0.0135(3) 0.0038(2)
Sb3 0.0260(3) 0.0355(3) 0.0289(3) 0.0095(3) 0.0131(3) 0.0065(2)
Si1 0.0320(13) 0.0283(12) 0.0265(12) 0.0046(10) 0.0156(11) 0.0065(10)
C22 0.084(11) 0.085(11) 0.091(11) 0.044(9) 0.036(9) 0.006(9)
C13 0.046(6) 0.025(4) 0.030(5) 0.008(4) 0.018(4) 0.001(4)
C25 0.042(6) 0.043(5) 0.028(5) 0.015(4) 0.017(4) 0.009(4)
C19 0.032(5) 0.041(5) 0.027(5) 0.012(4) 0.009(4) -0.002(4)
C2 0.042(6) 0.052(6) 0.045(6) 0.015(5) 0.020(5) 0.016(5)
C1 0.022(4) 0.045(5) 0.038(5) 0.015(4) 0.019(4) 0.008(4)
C26 0.040(6) 0.045(6) 0.041(6) 0.007(5) 0.019(5) 0.005(5)
C6 0.049(7) 0.077(8) 0.053(7) 0.025(6) 0.027(6) 0.024(6)
C27 0.045(7) 0.082(9) 0.034(6) 0.016(6) 0.002(5) -0.007(6)
C20 0.058(7) 0.051(7) 0.076(8) 0.023(6) 0.037(6) 0.017(6)
C18 0.083(9) 0.037(6) 0.092(9) 0.019(6) 0.060(8) 0.019(6)
C14 0.051(7) 0.049(7) 0.087(9) 0.032(6) 0.024(6) 0.016(6)
C24 0.045(7) 0.057(7) 0.107(10) 0.041(7) 0.041(7) 0.011(5)
C3 0.057(7) 0.059(7) 0.064(7) 0.014(6) 0.042(6) 0.019(6)
C30 0.053(7) 0.072(8) 0.037(6) 0.017(6) 0.016(5) 0.029(6)
C5 0.051(7) 0.097(10) 0.069(8) 0.041(7) 0.035(6) 0.039(7)
C28 0.086(10) 0.070(8) 0.028(6) 0.001(6) 0.025(6) -0.004(7)
C4 0.047(7) 0.082(9) 0.081(9) 0.037(7) 0.047(7) 0.032(6)
C17 0.095(11) 0.067(9) 0.108(12) 0.042(9) 0.059(10) 0.007(8)
C21 0.091(10) 0.047(7) 0.076(9) 0.022(7) 0.029(8) 0.026(7)
C29 0.083(9) 0.069(8) 0.050(7) 0.007(6) 0.036(7) 0.031(7)
C23 0.068(10) 0.095(12) 0.177(17) 0.070(12) 0.072(11) 0.011(9)
O3 0.024(3) 0.042(3) 0.024(3) 0.006(3) 0.012(3) 0.008(3)
O4 0.016(3) 0.034(3) 0.027(3) 0.005(3) 0.006(2) 0.005(2)
O1 0.028(3) 0.040(3) 0.022(3) 0.011(3) 0.011(3) 0.005(3)
O5 0.020(3) 0.047(4) 0.031(3) 0.011(3) 0.010(3) 0.013(3)
O7 0.033(3) 0.038(3) 0.026(3) 0.007(3) 0.016(3) 0.006(3)
C31 0.031(5) 0.032(5) 0.036(5) 0.010(4) 0.014(4) 0.006(4)
C36 0.048(6) 0.044(6) 0.061(7) 0.000(5) 0.027(6) 0.010(5)
C32 0.040(6) 0.052(7) 0.068(7) 0.011(6) 0.019(6) 0.020(5)
C35 0.073(8) 0.039(6) 0.074(8) 0.007(6) 0.038(7) 0.020(6)
C16 0.096(12) 0.067(9) 0.104(11) 0.052(9) 0.041(10) 0.002(8)
C15 0.082(10) 0.054(8) 0.102(11) 0.040(8) 0.014(9) 0.022(7)
C33 0.058(7) 0.082(9) 0.059(7) 0.016(7) 0.018(6) 0.038(7)
C34 0.105(11) 0.063(8) 0.106(11) 0.032(8) 0.060(10) 0.052(8)
C7 0.026(5) 0.028(5) 0.033(5) -0.002(4) 0.010(4) -0.006(4)
C8 0.049(6) 0.036(6) 0.052(6) -0.003(5) 0.027(5) 0.000(5)
C12 0.056(7) 0.045(6) 0.069(8) -0.016(5) 0.042(6) -0.020(5)
C10 0.044(7) 0.043(7) 0.079(9) -0.009(6) 0.020(6) -0.002(5)
C9 0.080(9) 0.055(7) 0.051(7) 0.003(6) 0.035(7) 0.011(6)
C11 0.068(9) 0.063(8) 0.088(10) -0.006(7) 0.049(8) -0.022(6)
O6 0.023(3) 0.047(4) 0.041(3) 0.022(3) 0.018(3) 0.010(3)
O2 0.036(3) 0.030(3) 0.026(3) 0.012(3) 0.014(3) 0.009(3)

loop_
_atom_type_symbol
_atom_type_description
_atom_type_scat_dispersion_real
_atom_type_scat_dispersion_imag
_atom_type_scat_source
C C 0.0033 0.0016 'International Tables Vol C Tables 4.2.6.8 and 6.1.1.4'
H H 0.0000 0.0000 'International Tables Vol C Tables 4.2.6.8 and 6.1.1.4'
O O 0.0106 0.0060 'International Tables Vol C Tables 4.2.6.8 and 6.1.1.4'
Si Si 0.0817 0.0704 'International Tables Vol C Tables 4.2.6.8 and 6.1.1.4'
Sb Sb -0.5866 1.5461 'International Tables Vol C Tables 4.2.6.8 and 6.1.1.4'

loop_
_geom_angle_atom_site_label_1
_geom_angle_atom_site_label_2
_geom_angle_atom_site_label_3
_geom_angle
_geom_angle_site_symmetry_1
_geom_angle_site_symmetry_3
O6 Sb1 O3 116.0(2) . .
O6 Sb1 C7 116.5(3) . .
O3 Sb1 C7 117.4(3) . .
O6 Sb1 C1 101.6(3) . .
O3 Sb1 C1 95.2(3) . .
C7 Sb1 C1 105.2(3) . .
O6 Sb1 O1 75.0(2) . .
O3 Sb1 O1 75.3(2) . .
C7 Sb1 O1 87.6(3) . .
C1 Sb1 O1 166.6(3) . .
O7 Sb2 O4 93.7(2) 2_565 .
O7 Sb2 O3 92.0(2) 2_565 .
O4 Sb2 O3 171.3(2) . .
O7 Sb2 O1 160.6(2) 2_565 .
O4 Sb2 O1 93.3(2) . .
O3 Sb2 O1 79.3(2) . .
O7 Sb2 O2 88.4(2) 2_565 .
O4 Sb2 O2 86.6(2) . .
O3 Sb2 O2 87.0(2) . .
O1 Sb2 O2 73.9(2) . .
O7 Sb2 C13 96.9(3) 2_565 .
O4 Sb2 C13 92.7(3) . .
O3 Sb2 C13 93.1(3) . .
O1 Sb2 C13 100.9(3) . .
O2 Sb2 C13 174.7(3) . .
O5 Sb3 O1 89.2(2) . .
O5 Sb3 O6 166.7(2) . .
O1 Sb3 O6 78.6(2) . .
O5 Sb3 C25 92.9(3) . .
O1 Sb3 C25 98.1(3) . .
O6 Sb3 C25 93.9(3) . .
O5 Sb3 C19 96.2(3) . .
O1 Sb3 C19 156.7(3) . .
O6 Sb3 C19 93.2(3) . .
C25 Sb3 C19 104.1(3) . .
O5 Sb3 O2 86.5(2) . .
O1 Sb3 O2 71.5(2) . .
O6 Sb3 O2 84.7(2) . .
C25 Sb3 O2 169.6(3) . .
C19 Sb3 O2 86.2(3) . .
O5 Si1 O7 108.5(3) . .
O5 Si1 O4 111.2(3) . .
O7 Si1 O4 109.0(3) . .
O5 Si1 C31 109.1(3) . .
O7 Si1 C31 110.6(3) . .
O4 Si1 C31 108.5(4) . .
C21 C22 C23 120.4(14) . .
C21 C22 H22 119.8 . .
C23 C22 H22 119.8 . .
C14 C13 C18 118.3(9) . .
C14 C13 Sb2 121.4(7) . .
C18 C13 Sb2 120.3(8) . .
C30 C25 C26 118.0(8) . .
C30 C25 Sb3 122.6(7) . .
C26 C25 Sb3 119.4(7) . .
C24 C19 C20 119.3(10) . .
C24 C19 Sb3 120.2(8) . .
C20 C19 Sb3 120.5(7) . .
C3 C2 C1 120.4(10) . .
C3 C2 H2 119.8 . .
C1 C2 H2 119.8 . .
C2 C1 C6 118.1(9) . .
C2 C1 Sb1 120.2(7) . .
C6 C1 Sb1 121.6(7) . .
C27 C26 C25 121.1(10) . .
C27 C26 H26 119.4 . .
C25 C26 H26 119.4 . .
C5 C6 C1 119.7(10) . .
C5 C6 H6 120.1 . .
C1 C6 H6 120.1 . .
C28 C27 C26 117.8(10) . .
C28 C27 H27 121.1 . .
C26 C27 H27 121.1 . .
C19 C20 C21 118.1(11) . .
C19 C20 H20 120.9 . .
C21 C20 H20 120.9 . .
C17 C18 C13 120.8(12) . .
C17 C18 H18 119.6 . .
C13 C18 H18 119.6 . .
C13 C14 C15 120.3(11) . .
C13 C14 H14 119.8 . .
C15 C14 H14 119.8 . .
C19 C24 C23 121.3(12) . .
C19 C24 H24 119.4 . .
C23 C24 H24 119.4 . .
C4 C3 C2 121.0(10) . .
C4 C3 H3 119.5 . .
C2 C3 H3 119.5 . .
C29 C30 C25 120.9(10) . .
C29 C30 H30 119.6 . .
C25 C30 H30 119.6 . .
C4 C5 C6 121.2(11) . .
C4 C5 H5 119.4 . .
C6 C5 H5 119.4 . .
C29 C28 C27 121.7(10) . .
C29 C28 H28 119.1 . .
C27 C28 H28 119.1 . .
C3 C4 C5 119.5(10) . .
C3 C4 H4 120.3 . .
C5 C4 H4 120.3 . .
C16 C17 C18 120.9(14) . .
C16 C17 H17 119.6 . .
C18 C17 H17 119.6 . .
C22 C21 C20 121.4(13) . .
C22 C21 H21 119.3 . .
C20 C21 H21 119.3 . .
C28 C29 C30 120.3(11) . .
C28 C29 H29 119.8 . .
C30 C29 H29 119.8 . .
C22 C23 C24 119.5(13) . .
C22 C23 H23 120.3 . .
C24 C23 H23 120.3 . .
Sb1 O3 Sb2 109.6(2) . .
Si1 O4 Sb2 128.5(3) . .
Sb3 O1 Sb2 109.6(3) . .
Sb3 O1 Sb1 96.0(2) . .
Sb2 O1 Sb1 94.9(2) . .
Si1 O5 Sb3 131.2(3) . .
Si1 O7 Sb2 136.9(4) . 2_565
C36 C31 C32 109.3(8) . .
C36 C31 Si1 113.0(6) . .
C32 C31 Si1 113.3(6) . .
C36 C31 H31 106.9 . .
C32 C31 H31 106.9 . .
Si1 C31 H31 106.9 . .
C31 C36 C35 111.6(8) . .
C31 C36 H36A 109.3 . .
C35 C36 H36A 109.3 . .
C31 C36 H36B 109.3 . .
C35 C36 H36B 109.3 . .
H36A C36 H36B 108.0 . .
C33 C32 C31 111.0(9) . .
C33 C32 H32A 109.4 . .
C31 C32 H32A 109.4 . .
C33 C32 H32B 109.4 . .
C31 C32 H32B 109.4 . .
H32A C32 H32B 108.0 . .
C34 C35 C36 111.9(10) . .
C34 C35 H35A 109.2 . .
C36 C35 H35A 109.2 . .
C34 C35 H35B 109.2 . .
C36 C35 H35B 109.2 . .
H35A C35 H35B 107.9 . .
C17 C16 C15 119.7(13) . .
C17 C16 H16 120.1 . .
C15 C16 H16 120.1 . .
C16 C15 C14 120.0(13) . .
C16 C15 H15 120.0 . .
C14 C15 H15 120.0 . .
C34 C33 C32 111.4(10) . .
C34 C33 H33A 109.3 . .
C32 C33 H33A 109.3 . .
C34 C33 H33B 109.3 . .
C32 C33 H33B 109.3 . .
H33A C33 H33B 108.0 . .
C35 C34 C33 111.3(10) . .
C35 C34 H34A 109.4 . .
C33 C34 H34A 109.4 . .
C35 C34 H34B 109.4 . .
C33 C34 H34B 109.4 . .
H34A C34 H34B 108.0 . .
C12 C7 C8 118.9(8) . .
C12 C7 Sb1 118.2(7) . .
C8 C7 Sb1 122.9(7) . .
C9 C8 C7 120.5(10) . .
C9 C8 H8 119.7 . .
C7 C8 H8 119.7 . .
C7 C12 C11 120.6(10) . .
C7 C12 H12 119.7 . .
C11 C12 H12 119.7 . .
C9 C10 C11 119.7(10) . .
C9 C10 H10 120.2 . .
C11 C10 H10 120.2 . .
C10 C9 C8 121.0(11) . .
C10 C9 H9 119.5 . .
C8 C9 H9 119.5 . .
C10 C11 C12 119.2(11) . .
C10 C11 H11 120.4 . .
C12 C11 H11 120.4 . .
Sb1 O6 Sb3 109.8(3) . .
Sb2 O2 Sb3 101.8(2) . .

loop_
_geom_bond_atom_site_label_1
_geom_bond_atom_site_label_2
_geom_bond_distance
_geom_bond_site_symmetry_2
Sb1 O6 1.900(6) .
Sb1 O3 1.907(5) .
Sb1 C7 2.092(8) .
Sb1 C1 2.102(8) .
Sb1 O1 2.293(6) .
Sb2 O7 1.938(5) 2_565
Sb2 O4 1.971(5) .
Sb2 O3 2.005(5) .
Sb2 O1 2.042(5) .
Sb2 O2 2.081(5) .
Sb2 C13 2.125(8) .
Sb3 O5 1.959(5) .
Sb3 O1 2.031(6) .
Sb3 O6 2.032(5) .
Sb3 C25 2.111(8) .
Sb3 C19 2.115(9) .
Sb3 O2 2.205(5) .
Si1 O5 1.610(6) .
Si1 O7 1.627(6) .
Si1 O4 1.646(6) .
Si1 C31 1.859(9) .
C22 C21 1.339(18) .
C22 C23 1.356(19) .
C22 H22 0.9300 .
C13 C14 1.367(13) .
C13 C18 1.369(13) .
C25 C30 1.372(13) .
C25 C26 1.392(13) .
C19 C24 1.358(13) .
C19 C20 1.390(13) .
C2 C3 1.361(13) .
C2 C1 1.373(12) .
C2 H2 0.9300 .
C1 C6 1.391(13) .
C26 C27 1.389(13) .
C26 H26 0.9300 .
C6 C5 1.359(14) .
C6 H6 0.9300 .
C27 C28 1.373(16) .
C27 H27 0.9300 .
C20 C21 1.391(16) .
C20 H20 0.9300 .
C18 C17 1.357(16) .
C18 H18 0.9300 .
C14 C15 1.382(16) .
C14 H14 0.9300 .
C24 C23 1.371(17) .
C24 H24 0.9300 .
C3 C4 1.347(15) .
C3 H3 0.9300 .
C30 C29 1.368(14) .
C30 H30 0.9300 .
C5 C4 1.349(15) .
C5 H5 0.9300 .
C28 C29 1.341(16) .
C28 H28 0.9300 .
C4 H4 0.9300 .
C17 C16 1.347(18) .
C17 H17 0.9300 .
C21 H21 0.9300 .
C29 H29 0.9300 .
C23 H23 0.9300 .
O7 Sb2 1.938(5) 2_565
C31 C36 1.515(12) .
C31 C32 1.537(13) .
C31 H31 0.9800 .
C36 C35 1.545(13) .
C36 H36A 0.9700 .
C36 H36B 0.9700 .
C32 C33 1.526(13) .
C32 H32A 0.9700 .
C32 H32B 0.9700 .
C35 C34 1.479(16) .
C35 H35A 0.9700 .
C35 H35B 0.9700 .
C16 C15 1.353(18) .
C16 H16 0.9300 .
C15 H15 0.9300 .
C33 C34 1.519(16) .
C33 H33A 0.9700 .
C33 H33B 0.9700 .
C34 H34A 0.9700 .
C34 H34B 0.9700 .
C7 C12 1.365(13) .
C7 C8 1.367(12) .
C8 C9 1.362(13) .
C8 H8 0.9300 .
C12 C11 1.397(14) .
C12 H12 0.9300 .
C10 C9 1.359(16) .
C10 C11 1.363(15) .
C10 H10 0.9300 .
C9 H9 0.9300 .
C11 H11 0.9300 .
